data_7226906
loop_
_publ_author_name
'Aaker\"oy, Christer B.'
'Welideniya, Dhanushi'
'Desper, John'

_publ_section_title
;
 Ethynyl hydrogen bonds and iodoethynyl halogen bonds: a case of synthon
 mimicry
;
_journal_issue 1
_journal_name_full CrystEngComm
_journal_page_first 11
_journal_paper_doi 10.1039/C6CE02201D
_journal_volume 19
_journal_year 2017
_chemical_formula_moiety
;
(C6 H4 I N3)2 (C8 H12 N2)
;
_chemical_formula_sum 'C20 H20 I2 N8'
_chemical_formula_weight 626.24
_chemical_name_systematic
;
DW-X-8-DOD [2-amino-5-(iodoethynyl)-pyrimidine]2, 2,3,5,6-Me4-pyrazine
;
_space_group_IT_number 2
_symmetry_cell_setting triclinic
_symmetry_space_group_name_Hall '-P 1'
_symmetry_space_group_name_H-M 'P -1'
_atom_sites_solution_hydrogens geom
_atom_sites_solution_primary direct
_atom_sites_solution_secondary difmap
_audit_creation_method SHELXL-97
_audit_update_record
;
2014-12-19 deposited with the CCDC.
2016-10-25 downloaded from the CCDC.
;
_cell_angle_alpha 98.086(4)
_cell_angle_beta 92.180(4)
_cell_angle_gamma 101.892(4)
_cell_formula_units_Z 1
_cell_length_a 5.7837(5)
_cell_length_b 6.1130(5)
_cell_length_c 16.4016(14)
_cell_measurement_reflns_used 6677
_cell_measurement_temperature 120(2)
_cell_measurement_theta_max 31.04
_cell_measurement_theta_min 2.51
_cell_volume 560.46(8)
_computing_cell_refinement 'Bruker SAINT'
_computing_data_collection 'Bruker APEX2'
_computing_data_reduction 'Bruker SAINT'
_computing_molecular_graphics 'Bruker SHELXTL'
_computing_publication_material 'Bruker SHELXTL'
_computing_structure_refinement 'SHELXL-97 (Sheldrick, 2008)'
_computing_structure_solution 'SHELXS-97 (Sheldrick, 2008)'
_diffrn_ambient_temperature 120(2)
_diffrn_measured_fraction_theta_full 0.983
_diffrn_measured_fraction_theta_max 0.957
_diffrn_measurement_device_type 'Bruker APEX-II CCD'
_diffrn_measurement_method '\f and \w scans'
_diffrn_radiation_monochromator graphite
_diffrn_radiation_source 'fine-focus sealed tube'
_diffrn_radiation_type MoK\a
_diffrn_radiation_wavelength 0.71073
_diffrn_reflns_av_R_equivalents 0.0254
_diffrn_reflns_av_sigmaI/netI 0.0323
_diffrn_reflns_limit_h_max 8
_diffrn_reflns_limit_h_min -8
_diffrn_reflns_limit_k_max 8
_diffrn_reflns_limit_k_min -8
_diffrn_reflns_limit_l_max 23
_diffrn_reflns_limit_l_min -23
_diffrn_reflns_number 10398
_diffrn_reflns_theta_full 30.00
_diffrn_reflns_theta_max 31.04
_diffrn_reflns_theta_min 2.51
_exptl_absorpt_coefficient_mu 2.830
_exptl_absorpt_correction_T_max 0.8486
_exptl_absorpt_correction_T_min 0.5266
_exptl_absorpt_correction_type multi-scan
_exptl_absorpt_process_details SADABS
_exptl_crystal_colour colourless
_exptl_crystal_density_diffrn 1.855
_exptl_crystal_density_method 'not measured'
_exptl_crystal_description plate
_exptl_crystal_F_000 302
_exptl_crystal_size_max 0.26
_exptl_crystal_size_mid 0.22
_exptl_crystal_size_min 0.06
_refine_diff_density_max 1.685
_refine_diff_density_min -0.692
_refine_diff_density_rms 0.147
_refine_ls_extinction_method none
_refine_ls_goodness_of_fit_ref 1.069
_refine_ls_hydrogen_treatment mixed
_refine_ls_matrix_type full
_refine_ls_number_parameters 138
_refine_ls_number_reflns 3427
_refine_ls_number_restraints 0
_refine_ls_restrained_S_all 1.069
_refine_ls_R_factor_all 0.0384
_refine_ls_R_factor_gt 0.0319
_refine_ls_shift/su_max 0.000
_refine_ls_shift/su_mean 0.000
_refine_ls_structure_factor_coef Fsqd
_refine_ls_weighting_details 'calc w=1/[\s^2^(Fo^2^)+(0.0600P)^2^+0.0500P] where P=(Fo^2^+2Fc^2^)/3'
_refine_ls_weighting_scheme calc
_refine_ls_wR_factor_gt 0.0887
_refine_ls_wR_factor_ref 0.0919
_reflns_number_gt 3028
_reflns_number_total 3427
_reflns_threshold_expression >2sigma(I)
_cod_data_source_file c6ce02201d2.cif
_cod_data_source_block Ipym_TMP
_cod_depositor_comments
;
The following automatic conversions were performed:

'_symmetry_cell_setting' value 'Triclinic' changed to 'triclinic'
according to
/usr/data/users/saulius/crontab/automatic-downloads/rss-feeds/RSC/lib/dictionaries/cif_core.dic
dictionary named 'cif_core.dic' version 2.4.2 from 2011-04-26.

Automatic conversion script
Id: cif_fix_values 4268 2015-11-12 08:31:59Z antanas 

 Adding full bibliography for 7226904--7226909.cif.
;
_cod_original_sg_symbol_H-M P-1
_cod_database_code 7226906

loop_
_symmetry_equiv_pos_as_xyz
'x, y, z'
'-x, -y, -z'

loop_
_atom_site_label
_atom_site_type_symbol
_atom_site_fract_x
_atom_site_fract_y
_atom_site_fract_z
_atom_site_U_iso_or_equiv
_atom_site_adp_type
_atom_site_occupancy
_atom_site_symmetry_multiplicity
_atom_site_calc_flag
_atom_site_refinement_flags
N11 N 0.8576(4) 0.0757(4) 0.44603(16) 0.0224(5) Uani 1 1 d .
C12 C 0.8764(5) 0.1584(5) 0.52672(19) 0.0218(6) Uani 1 1 d .
C16 C 0.9798(5) -0.0813(5) 0.41844(18) 0.0198(5) Uani 1 1 d .
C22 C 0.7368(6) 0.3325(6) 0.5549(2) 0.0333(8) Uani 1 1 d .
H22A H 0.8453 0.4744 0.5786 0.050 Uiso 1 1 calc R
H22B H 0.6318 0.2790 0.5968 0.050 Uiso 1 1 calc R
H22C H 0.6418 0.3579 0.5078 0.050 Uiso 1 1 calc R
C26 C 0.9538(6) -0.1662(6) 0.3281(2) 0.0273(6) Uani 1 1 d .
H26A H 1.0476 -0.2818 0.3158 0.041 Uiso 1 1 calc R
H26B H 1.0099 -0.0405 0.2978 0.041 Uiso 1 1 calc R
H26C H 0.7867 -0.2322 0.3113 0.041 Uiso 1 1 calc R
N31 N -0.2557(4) 0.5016(4) 0.07511(16) 0.0210(5) Uani 1 1 d .
C32 C -0.1624(5) 0.7071(5) 0.05570(18) 0.0175(5) Uani 1 1 d .
N32 N -0.3012(4) 0.8023(4) 0.00973(17) 0.0219(5) Uani 1 1 d .
H32A H -0.4473 0.7304 -0.0065 0.026 Uiso 1 1 calc R
H32B H -0.2457 0.9364 -0.0040 0.026 Uiso 1 1 calc R
N33 N 0.0601(4) 0.8274(4) 0.07999(16) 0.0206(5) Uani 1 1 d .
C34 C 0.1898(5) 0.7326(5) 0.12672(19) 0.0211(6) Uani 1 1 d .
H34 H 0.3464 0.8124 0.1447 0.025 Uiso 1 1 calc R
C35 C 0.1100(5) 0.5224(5) 0.15118(18) 0.0193(5) Uani 1 1 d .
C36 C -0.1207(5) 0.4130(5) 0.12177(18) 0.0208(5) Uani 1 1 d .
H36 H -0.1829 0.2681 0.1361 0.025 Uiso 1 1 calc R
C41 C 0.2527(5) 0.4265(5) 0.20332(19) 0.0220(6) Uani 1 1 d .
C42 C 0.3701(5) 0.3489(5) 0.24821(19) 0.0238(6) Uani 1 1 d .
I1 I 0.56987(3) 0.22801(3) 0.326389(12) 0.02378(8) Uani 1 1 d .

loop_
_atom_site_aniso_label
_atom_site_aniso_U_11
_atom_site_aniso_U_22
_atom_site_aniso_U_33
_atom_site_aniso_U_23
_atom_site_aniso_U_13
_atom_site_aniso_U_12
N11 0.0235(11) 0.0260(13) 0.0197(12) 0.0038(10) -0.0027(10) 0.0105(10)
C12 0.0235(13) 0.0235(13) 0.0204(14) 0.0040(11) 0.0015(11) 0.0089(11)
C16 0.0219(12) 0.0217(13) 0.0170(13) 0.0041(10) 0.0028(10) 0.0063(10)
C22 0.0414(18) 0.0404(19) 0.0244(16) 0.0015(14) -0.0004(14) 0.0261(16)
C26 0.0325(15) 0.0313(16) 0.0197(15) 0.0010(12) -0.0018(12) 0.0132(13)
N31 0.0187(10) 0.0234(12) 0.0203(12) 0.0063(10) -0.0027(9) 0.0016(9)
C32 0.0170(11) 0.0192(12) 0.0167(13) 0.0026(10) -0.0007(10) 0.0051(10)
N32 0.0180(10) 0.0217(12) 0.0271(14) 0.0107(10) -0.0048(10) 0.0027(9)
N33 0.0177(10) 0.0215(11) 0.0214(12) 0.0069(9) -0.0043(9) -0.0001(9)
C34 0.0163(11) 0.0252(14) 0.0213(14) 0.0059(11) -0.0033(10) 0.0023(10)
C35 0.0215(12) 0.0233(13) 0.0153(13) 0.0041(10) 0.0002(10) 0.0090(11)
C36 0.0224(12) 0.0211(13) 0.0186(13) 0.0068(11) -0.0022(11) 0.0021(10)
C41 0.0214(12) 0.0269(15) 0.0187(14) 0.0042(11) -0.0002(11) 0.0069(11)
C42 0.0239(13) 0.0278(15) 0.0202(14) 0.0051(12) -0.0028(11) 0.0065(11)
I1 0.02319(11) 0.02638(12) 0.02448(13) 0.00860(8) -0.00368(8) 0.00929(8)

loop_
_atom_type_symbol
_atom_type_description
_atom_type_scat_dispersion_real
_atom_type_scat_dispersion_imag
_atom_type_scat_source
C C 0.0033 0.0016 'International Tables Vol C Tables 4.2.6.8 and 6.1.1.4'
H H 0.0000 0.0000 'International Tables Vol C Tables 4.2.6.8 and 6.1.1.4'
N N 0.0061 0.0033 'International Tables Vol C Tables 4.2.6.8 and 6.1.1.4'
I I -0.4742 1.8119 'International Tables Vol C Tables 4.2.6.8 and 6.1.1.4'

loop_
_geom_angle_atom_site_label_1
_geom_angle_atom_site_label_2
_geom_angle_atom_site_label_3
_geom_angle
_geom_angle_site_symmetry_1
_geom_angle_site_symmetry_3
C12 N11 C16 119.3(3) . .
C12 N11 I1 122.68(19) . .
C16 N11 I1 117.99(19) . .
N11 C12 C16 120.3(3) . 2_756
N11 C12 C22 117.6(3) . .
C16 C12 C22 122.0(3) 2_756 .
N11 C16 C12 120.3(3) . 2_756
N11 C16 C26 117.1(3) . .
C12 C16 C26 122.6(3) 2_756 .
C12 C22 H22A 109.5 . .
C12 C22 H22B 109.5 . .
H22A C22 H22B 109.5 . .
C12 C22 H22C 109.5 . .
H22A C22 H22C 109.5 . .
H22B C22 H22C 109.5 . .
C16 C26 H26A 109.5 . .
C16 C26 H26B 109.5 . .
H26A C26 H26B 109.5 . .
C16 C26 H26C 109.5 . .
H26A C26 H26C 109.5 . .
H26B C26 H26C 109.5 . .
C36 N31 C32 117.2(2) . .
N31 C32 N32 117.7(2) . .
N31 C32 N33 124.8(2) . .
N32 C32 N33 117.4(3) . .
C32 N32 H32A 120.0 . .
C32 N32 H32B 120.0 . .
H32A N32 H32B 120.0 . .
C34 N33 C32 116.1(2) . .
N33 C34 C35 123.7(3) . .
N33 C34 H34 118.1 . .
C35 C34 H34 118.1 . .
C34 C35 C36 115.1(2) . .
C34 C35 C41 122.5(3) . .
C36 C35 C41 122.4(3) . .
N31 C36 C35 123.0(3) . .
N31 C36 H36 118.5 . .
C35 C36 H36 118.5 . .
C42 C41 C35 178.6(4) . .
C41 C42 I1 178.1(3) . .
C42 I1 N11 176.76(11) . .

loop_
_geom_bond_atom_site_label_1
_geom_bond_atom_site_label_2
_geom_bond_distance
_geom_bond_site_symmetry_2
N11 C12 1.341(4) .
N11 C16 1.344(4) .
N11 I1 2.897(2) .
C12 C16 1.395(4) 2_756
C12 C22 1.498(4) .
C16 C12 1.395(4) 2_756
C16 C26 1.491(4) .
C22 H22A 0.9800 .
C22 H22B 0.9800 .
C22 H22C 0.9800 .
C26 H26A 0.9800 .
C26 H26B 0.9800 .
C26 H26C 0.9800 .
N31 C36 1.317(4) .
N31 C32 1.348(4) .
C32 N32 1.350(3) .
C32 N33 1.358(3) .
N32 H32A 0.8800 .
N32 H32B 0.8800 .
N33 C34 1.321(4) .
C34 C35 1.393(4) .
C34 H34 0.9500 .
C35 C36 1.397(4) .
C35 C41 1.429(4) .
C36 H36 0.9500 .
C41 C42 1.192(4) .
C42 I1 2.008(3) .

loop_
_geom_hbond_atom_site_label_D
_geom_hbond_atom_site_label_H
_geom_hbond_atom_site_label_A
_geom_hbond_distance_DH
_geom_hbond_distance_HA
_geom_hbond_distance_DA
_geom_hbond_angle_DHA
_geom_hbond_site_symmetry_A
N32 H32A N31 0.88 2.15 2.999(3) 161.5 2_465
N32 H32B N33 0.88 2.18 3.004(4) 155.4 2_575

loop_
_geom_torsion_atom_site_label_1
_geom_torsion_atom_site_label_2
_geom_torsion_atom_site_label_3
_geom_torsion_atom_site_label_4
_geom_torsion
_geom_torsion_site_symmetry_4
C16 N11 C12 C16 -0.3(5) 2_756
I1 N11 C12 C16 -179.1(2) 2_756
C16 N11 C12 C22 -179.8(3) .
I1 N11 C12 C22 1.5(4) .
C12 N11 C16 C12 0.3(5) 2_756
I1 N11 C16 C12 179.1(2) 2_756
C12 N11 C16 C26 -179.6(3) .
I1 N11 C16 C26 -0.8(3) .
C36 N31 C32 N32 -178.3(3) .
C36 N31 C32 N33 0.7(4) .
N31 C32 N33 C34 -0.7(4) .
N32 C32 N33 C34 178.3(3) .
C32 N33 C34 C35 -0.1(5) .
N33 C34 C35 C36 0.8(5) .
N33 C34 C35 C41 -178.5(3) .
C32 N31 C36 C35 0.1(5) .
C34 C35 C36 N31 -0.8(5) .
C41 C35 C36 N31 178.5(3) .
